data_4127697
loop_
_publ_author_name
'Huang, David'
'Olivieri, Diego'
'Sun, Yang'
'Zhang, Pengpeng'
'Newhouse, Timothy R.'

_publ_section_title
;
 Nickel-Catalyzed Difunctionalization of Unactivated Alkenes Initiated by
 Unstabilized Enolates.
;
_journal_issue 41
_journal_name_full 'Journal of the American Chemical Society'
_journal_page_first 16249
_journal_page_last 16254
_journal_paper_doi 10.1021/jacs.9b09245
_journal_volume 141
_journal_year 2019
_chemical_absolute_configuration ad
_chemical_formula_moiety 'C21 H25 F3 O'
_chemical_formula_sum 'C21 H25 F3 O'
_chemical_formula_weight 350.41
_space_group_crystal_system orthorhombic
_space_group_IT_number 19
_space_group_name_Hall 'P 2ac 2ab'
_space_group_name_H-M_alt 'P 21 21 21'
_symmetry_space_group_name_Hall 'P 2ac 2ab'
_symmetry_space_group_name_H-M 'P 21 21 21'
_atom_sites_solution_hydrogens geom
_atom_sites_solution_primary SHELXT
_atom_sites_solution_secondary difmap
_audit_creation_method SHELXL-2014/7
_cell_angle_alpha 90
_cell_angle_beta 90
_cell_angle_gamma 90
_cell_formula_units_Z 4
_cell_length_a 8.2266(2)
_cell_length_b 9.0595(2)
_cell_length_c 24.4559(6)
_cell_measurement_reflns_used 30762
_cell_measurement_temperature 93(2)
_cell_measurement_theta_max 66.6220
_cell_measurement_theta_min 1.7770
_cell_volume 1822.67(7)
_computing_cell_refinement 'CrysAlisPro 1.171.39.16b (Rigaku OD, 2015)'
_computing_data_collection 'CrysAlisPro 1.171.39.16b (Rigaku OD, 2015)'
_computing_data_reduction 'CrysAlisPro 1.171.39.16b (Rigaku OD, 2015)'
_computing_molecular_graphics 'Olex2 (Dolomanov et al., 2009)'
_computing_publication_material 'CIFTAB-2014/2 (Sheldrick, 2014)'
_computing_structure_refinement 'SHELXL-2014/7 (Sheldrick, 2014)'
_computing_structure_solution 'SHELXT-2014/5 (Sheldrick, 2014)'
_diffrn_ambient_temperature 93(2)
_diffrn_detector_area_resol_mean 22.2
_diffrn_measured_fraction_theta_full 0.998
_diffrn_measured_fraction_theta_max 0.997
_diffrn_measurement_device_type 'Rigaku Saturn 944+ CCD'
_diffrn_measurement_method \w
_diffrn_radiation_type CuK\a
_diffrn_radiation_wavelength 1.54184
_diffrn_reflns_av_R_equivalents 0.0730
_diffrn_reflns_av_unetI/netI 0.0190
_diffrn_reflns_Laue_measured_fraction_full 0.998
_diffrn_reflns_Laue_measured_fraction_max 0.997
_diffrn_reflns_limit_h_max 9
_diffrn_reflns_limit_h_min -9
_diffrn_reflns_limit_k_max 10
_diffrn_reflns_limit_k_min -10
_diffrn_reflns_limit_l_max 29
_diffrn_reflns_limit_l_min -29
_diffrn_reflns_number 67743
_diffrn_reflns_point_group_measured_fraction_full 0.998
_diffrn_reflns_point_group_measured_fraction_max 0.998
_diffrn_reflns_theta_full 66.845
_diffrn_reflns_theta_max 66.845
_diffrn_reflns_theta_min 3.615
_diffrn_source 'microfocus rotating anode'
_exptl_absorpt_coefficient_mu 0.812
_exptl_absorpt_correction_T_max 1.00000
_exptl_absorpt_correction_T_min 0.78296
_exptl_absorpt_correction_type multi-scan
_exptl_absorpt_process_details
; 
CrysAlisPro 1.171.39.16b (Rigaku Oxford Diffraction, 2015) 
Empirical absorption correction using spherical harmonics, 
 implemented in SCALE3 ABSPACK scaling algorithm. 
;
_exptl_crystal_colour Colorless
_exptl_crystal_density_diffrn 1.277
_exptl_crystal_description Needle
_exptl_crystal_F_000 744
_exptl_crystal_size_max 0.200
_exptl_crystal_size_mid 0.050
_exptl_crystal_size_min 0.050
_refine_diff_density_max 0.452
_refine_diff_density_min -0.242
_refine_diff_density_rms 0.038
_refine_ls_abs_structure_details
; 
 Flack x determined using 1202 quotients [(I+)-(I-)]/[(I+)+(I-)] 
 (Parsons, Flack and Wagner, Acta Cryst. B69 (2013) 249-259). 
;
_refine_ls_abs_structure_Flack 0.05(5)
_refine_ls_extinction_method none
_refine_ls_goodness_of_fit_ref 1.051
_refine_ls_hydrogen_treatment constr
_refine_ls_matrix_type full
_refine_ls_number_parameters 229
_refine_ls_number_reflns 3238
_refine_ls_number_restraints 0
_refine_ls_restrained_S_all 1.051
_refine_ls_R_factor_all 0.0458
_refine_ls_R_factor_gt 0.0422
_refine_ls_shift/su_max 0.000
_refine_ls_shift/su_mean 0.000
_refine_ls_structure_factor_coef Fsqd
_refine_ls_weighting_details 'w=1/[\s^2^(Fo^2^)+(0.0571P)^2^+0.7618P] where P=(Fo^2^+2Fc^2^)/3'
_refine_ls_weighting_scheme calc
_refine_ls_wR_factor_gt 0.1086
_refine_ls_wR_factor_ref 0.1117
_reflns_Friedel_coverage 0.720
_reflns_Friedel_fraction_full 0.999
_reflns_Friedel_fraction_max 0.998
_reflns_number_gt 3045
_reflns_number_total 3238
_reflns_threshold_expression 'I > 2\s(I)'
_cod_data_source_file ja9b09245_si_002.cif
_cod_data_source_block 007a-19048
_cod_database_code 4127697
_shelx_shelxl_version_number 2014/7
_shelx_space_group_comment
; 
The symmetry employed for this shelxl refinement is uniquely defined 
by the following loop, which should always be used as a source of 
symmetry information in preference to the above space-group names. 
They are only intended as comments. 
;
_shelx_estimated_absorpt_t_min 0.854
_shelx_estimated_absorpt_t_max 0.961

loop_
_space_group_symop_operation_xyz
'x, y, z'
'-x+1/2, -y, z+1/2'
'-x, y+1/2, -z+1/2'
'x+1/2, -y+1/2, -z'

loop_
_atom_site_label
_atom_site_type_symbol
_atom_site_fract_x
_atom_site_fract_y
_atom_site_fract_z
_atom_site_U_iso_or_equiv
_atom_site_adp_type
_atom_site_occupancy
_atom_site_site_symmetry_order
_atom_site_calc_flag
_atom_site_refinement_flags_posn
_atom_site_refinement_flags_adp
F1 F -0.1335(4) 0.5236(3) 0.53595(11) 0.0799(8) Uani 1 1 d . .
F2 F -0.0409(4) 0.3258(4) 0.50252(9) 0.0994(12) Uani 1 1 d . .
F3 F -0.2704(3) 0.3319(3) 0.54138(10) 0.0800(9) Uani 1 1 d . .
O1 O 0.4651(3) 0.0286(2) 0.80241(8) 0.0380(5) Uani 1 1 d . .
C1 C 0.6571(4) 0.2433(3) 0.90017(12) 0.0343(6) Uani 1 1 d . .
C2 C 0.5855(3) 0.3952(3) 0.87959(11) 0.0312(6) Uani 1 1 d . .
H2 H 0.6260 0.4834 0.9000 0.037 Uiso 1 1 calc R U
C3 C 0.4016(3) 0.3952(3) 0.86899(11) 0.0290(6) Uani 1 1 d . .
C4 C 0.3502(4) 0.5288(3) 0.83328(12) 0.0349(7) Uani 1 1 d . .
H4A H 0.3091 0.6105 0.8564 0.042 Uiso 1 1 calc R U
H4B H 0.4431 0.5653 0.8114 0.042 Uiso 1 1 calc R U
C5 C 0.2163(4) 0.4695(3) 0.79634(12) 0.0344(7) Uani 1 1 d . .
H5A H 0.2010 0.5334 0.7639 0.041 Uiso 1 1 calc R U
H5B H 0.1120 0.4615 0.8163 0.041 Uiso 1 1 calc R U
C6 C 0.2798(3) 0.3172(3) 0.77987(11) 0.0306(6) Uani 1 1 d . .
H6 H 0.3699 0.3310 0.7529 0.037 Uiso 1 1 calc R U
C7 C 0.3541(3) 0.2570(3) 0.83398(11) 0.0280(6) Uani 1 1 d . .
H7 H 0.2669 0.2023 0.8540 0.034 Uiso 1 1 calc R U
C8 C 0.4922(4) 0.1495(3) 0.82266(11) 0.0309(6) Uani 1 1 d . .
C9 C 0.6600(3) 0.1988(3) 0.83824(11) 0.0327(6) Uani 1 1 d . .
H9 H 0.7519 0.1342 0.8262 0.039 Uiso 1 1 calc R U
C10 C 0.6754(4) 0.3651(3) 0.82477(11) 0.0337(7) Uani 1 1 d . .
H10A H 0.6142 0.3963 0.7919 0.040 Uiso 1 1 calc R U
H10B H 0.7887 0.4019 0.8238 0.040 Uiso 1 1 calc R U
C11 C 0.8291(4) 0.2659(4) 0.92228(13) 0.0448(8) Uani 1 1 d . .
H11A H 0.8850 0.1705 0.9241 0.067 Uiso 1 1 calc R U
H11B H 0.8234 0.3093 0.9589 0.067 Uiso 1 1 calc R U
H11C H 0.8890 0.3323 0.8979 0.067 Uiso 1 1 calc R U
C12 C 0.5668(4) 0.1414(4) 0.93874(12) 0.0416(7) Uani 1 1 d . .
H12A H 0.4579 0.1217 0.9242 0.062 Uiso 1 1 calc R U
H12B H 0.5576 0.1882 0.9747 0.062 Uiso 1 1 calc R U
H12C H 0.6265 0.0482 0.9422 0.062 Uiso 1 1 calc R U
C13 C 0.3037(4) 0.4032(4) 0.92248(12) 0.0377(7) Uani 1 1 d . .
H13A H 0.1880 0.4146 0.9140 0.057 Uiso 1 1 calc R U
H13B H 0.3407 0.4880 0.9441 0.057 Uiso 1 1 calc R U
H13C H 0.3201 0.3123 0.9435 0.057 Uiso 1 1 calc R U
C14 C 0.1540(4) 0.2146(3) 0.75480(12) 0.0351(7) Uani 1 1 d . .
H14A H 0.2034 0.1158 0.7501 0.042 Uiso 1 1 calc R U
H14B H 0.0620 0.2043 0.7806 0.042 Uiso 1 1 calc R U
C15 C 0.0886(3) 0.2658(3) 0.70022(12) 0.0324(6) Uani 1 1 d . .
C16 C -0.0632(4) 0.3298(3) 0.69614(12) 0.0333(6) Uani 1 1 d . .
H16 H -0.1244 0.3473 0.7285 0.040 Uiso 1 1 calc R U
C17 C -0.1283(4) 0.3691(3) 0.64620(12) 0.0345(7) Uani 1 1 d . .
H17 H -0.2329 0.4133 0.6444 0.041 Uiso 1 1 calc R U
C18 C -0.0405(4) 0.3438(3) 0.59868(12) 0.0321(6) Uani 1 1 d . .
C19 C 0.1137(4) 0.2844(4) 0.60174(13) 0.0400(7) Uani 1 1 d . .
H19 H 0.1757 0.2697 0.5694 0.048 Uiso 1 1 calc R U
C20 C 0.1780(4) 0.2462(4) 0.65248(13) 0.0401(7) Uani 1 1 d . .
H20 H 0.2845 0.2062 0.6545 0.048 Uiso 1 1 calc R U
C21 C -0.1177(4) 0.3780(4) 0.54504(13) 0.0424(7) Uani 1 1 d . .

loop_
_atom_site_aniso_label
_atom_site_aniso_U_11
_atom_site_aniso_U_22
_atom_site_aniso_U_33
_atom_site_aniso_U_23
_atom_site_aniso_U_13
_atom_site_aniso_U_12
F1 0.104(2) 0.0527(13) 0.0830(16) 0.0169(12) -0.0500(15) -0.0063(14)
F2 0.107(2) 0.156(3) 0.0357(12) 0.0013(15) -0.0013(12) 0.066(2)
F3 0.0656(15) 0.115(2) 0.0596(13) 0.0211(14) -0.0260(12) -0.0376(15)
O1 0.0404(12) 0.0343(11) 0.0394(11) -0.0053(9) -0.0002(9) 0.0039(9)
C1 0.0299(14) 0.0452(17) 0.0278(13) -0.0001(12) 0.0010(12) 0.0033(13)
C2 0.0289(15) 0.0366(15) 0.0280(13) -0.0019(11) 0.0007(12) -0.0026(12)
C3 0.0282(14) 0.0320(15) 0.0267(13) -0.0015(11) 0.0012(11) 0.0017(12)
C4 0.0386(16) 0.0307(15) 0.0354(15) -0.0040(12) -0.0035(13) 0.0013(13)
C5 0.0333(16) 0.0329(15) 0.0371(15) -0.0015(13) -0.0035(13) 0.0041(12)
C6 0.0291(14) 0.0320(16) 0.0306(14) -0.0030(12) -0.0010(11) 0.0005(12)
C7 0.0247(13) 0.0300(15) 0.0293(13) -0.0009(11) 0.0013(11) -0.0013(11)
C8 0.0328(15) 0.0357(17) 0.0241(13) 0.0038(12) 0.0016(11) 0.0011(12)
C9 0.0254(13) 0.0418(16) 0.0308(14) -0.0029(12) 0.0035(11) 0.0054(13)
C10 0.0271(14) 0.0446(18) 0.0293(14) 0.0002(13) 0.0031(11) -0.0049(13)
C11 0.0334(16) 0.065(2) 0.0363(16) 0.0002(15) -0.0064(13) 0.0045(17)
C12 0.0416(17) 0.0480(18) 0.0352(15) 0.0096(14) 0.0006(13) 0.0070(15)
C13 0.0312(16) 0.0489(19) 0.0329(15) -0.0059(13) 0.0053(13) 0.0033(14)
C14 0.0331(16) 0.0367(16) 0.0356(15) 0.0007(12) -0.0034(12) -0.0042(14)
C15 0.0340(15) 0.0287(14) 0.0345(14) -0.0023(12) -0.0025(12) -0.0037(12)
C16 0.0359(16) 0.0315(15) 0.0325(14) -0.0031(12) 0.0036(12) -0.0023(12)
C17 0.0305(15) 0.0310(15) 0.0421(16) 0.0004(13) -0.0005(13) -0.0010(12)
C18 0.0337(15) 0.0287(14) 0.0339(14) 0.0002(12) 0.0003(12) -0.0038(12)
C19 0.0382(16) 0.0474(18) 0.0345(15) -0.0041(14) 0.0031(13) 0.0027(15)
C20 0.0340(15) 0.0445(18) 0.0419(17) -0.0007(14) -0.0010(13) 0.0076(14)
C21 0.0430(18) 0.0420(18) 0.0422(17) 0.0018(14) -0.0019(15) -0.0061(15)

loop_
_atom_type_symbol
_atom_type_description
_atom_type_scat_dispersion_real
_atom_type_scat_dispersion_imag
_atom_type_scat_source
C C 0.0181 0.0091 'International Tables Vol C Tables 4.2.6.8 and 6.1.1.4'
H H 0.0000 0.0000 'International Tables Vol C Tables 4.2.6.8 and 6.1.1.4'
F F 0.0727 0.0534 'International Tables Vol C Tables 4.2.6.8 and 6.1.1.4'
O O 0.0492 0.0322 'International Tables Vol C Tables 4.2.6.8 and 6.1.1.4'

loop_
_geom_angle_atom_site_label_1
_geom_angle_atom_site_label_2
_geom_angle_atom_site_label_3
_geom_angle
C12 C1 C11 108.4(3)
C12 C1 C9 116.9(3)
C11 C1 C9 111.2(2)
C12 C1 C2 123.2(2)
C11 C1 C2 110.0(3)
C9 C1 C2 85.5(2)
C3 C2 C10 108.9(2)
C3 C2 C1 114.9(2)
C10 C2 C1 86.9(2)
C3 C2 H2 114.4
C10 C2 H2 114.4
C1 C2 H2 114.4
C2 C3 C13 111.9(2)
C2 C3 C4 111.3(2)
C13 C3 C4 107.4(2)
C2 C3 C7 109.7(2)
C13 C3 C7 111.9(2)
C4 C3 C7 104.4(2)
C5 C4 C3 104.8(2)
C5 C4 H4A 110.8
C3 C4 H4A 110.8
C5 C4 H4B 110.8
C3 C4 H4B 110.8
H4A C4 H4B 108.9
C4 C5 C6 103.2(2)
C4 C5 H5A 111.1
C6 C5 H5A 111.1
C4 C5 H5B 111.1
C6 C5 H5B 111.1
H5A C5 H5B 109.1
C14 C6 C5 115.2(2)
C14 C6 C7 113.3(2)
C5 C6 C7 103.1(2)
C14 C6 H6 108.3
C5 C6 H6 108.3
C7 C6 H6 108.3
C8 C7 C6 111.3(2)
C8 C7 C3 115.2(2)
C6 C7 C3 106.4(2)
C8 C7 H7 107.9
C6 C7 H7 107.9
C3 C7 H7 107.9
O1 C8 C9 122.5(3)
O1 C8 C7 120.7(3)
C9 C8 C7 116.7(2)
C8 C9 C10 108.1(2)
C8 C9 C1 107.9(2)
C10 C9 C1 87.5(2)
C8 C9 H9 116.5
C10 C9 H9 116.5
C1 C9 H9 116.5
C9 C10 C2 87.0(2)
C9 C10 H10A 114.2
C2 C10 H10A 114.2
C9 C10 H10B 114.2
C2 C10 H10B 114.2
H10A C10 H10B 111.3
C1 C11 H11A 109.5
C1 C11 H11B 109.5
H11A C11 H11B 109.5
C1 C11 H11C 109.5
H11A C11 H11C 109.5
H11B C11 H11C 109.5
C1 C12 H12A 109.5
C1 C12 H12B 109.5
H12A C12 H12B 109.5
C1 C12 H12C 109.5
H12A C12 H12C 109.5
H12B C12 H12C 109.5
C3 C13 H13A 109.5
C3 C13 H13B 109.5
H13A C13 H13B 109.5
C3 C13 H13C 109.5
H13A C13 H13C 109.5
H13B C13 H13C 109.5
C15 C14 C6 114.2(2)
C15 C14 H14A 108.7
C6 C14 H14A 108.7
C15 C14 H14B 108.7
C6 C14 H14B 108.7
H14A C14 H14B 107.6
C16 C15 C20 118.1(3)
C16 C15 C14 121.0(3)
C20 C15 C14 120.9(3)
C17 C16 C15 121.5(3)
C17 C16 H16 119.2
C15 C16 H16 119.2
C16 C17 C18 119.8(3)
C16 C17 H17 120.1
C18 C17 H17 120.1
C19 C18 C17 119.8(3)
C19 C18 C21 121.4(3)
C17 C18 C21 118.8(3)
C18 C19 C20 119.6(3)
C18 C19 H19 120.2
C20 C19 H19 120.2
C15 C20 C19 121.0(3)
C15 C20 H20 119.5
C19 C20 H20 119.5
F2 C21 F3 106.9(3)
F2 C21 F1 105.7(3)
F3 C21 F1 101.9(3)
F2 C21 C18 114.8(3)
F3 C21 C18 113.4(3)
F1 C21 C18 113.0(3)

loop_
_geom_bond_atom_site_label_1
_geom_bond_atom_site_label_2
_geom_bond_distance
F1 C21 1.344(4)
F2 C21 1.305(4)
F3 C21 1.327(4)
O1 C8 1.223(4)
C1 C12 1.515(4)
C1 C11 1.528(4)
C1 C9 1.567(4)
C1 C2 1.579(4)
C2 C3 1.535(4)
C2 C10 1.555(4)
C2 H2 1.0000
C3 C13 1.538(4)
C3 C4 1.552(4)
C3 C7 1.566(4)
C4 C5 1.523(4)
C4 H4A 0.9900
C4 H4B 0.9900
C5 C6 1.529(4)
C5 H5A 0.9900
C5 H5B 0.9900
C6 C14 1.521(4)
C6 C7 1.556(4)
C6 H6 1.0000
C7 C8 1.522(4)
C7 H7 1.0000
C8 C9 1.500(4)
C9 C10 1.547(4)
C9 H9 1.0000
C10 H10A 0.9900
C10 H10B 0.9900
C11 H11A 0.9800
C11 H11B 0.9800
C11 H11C 0.9800
C12 H12A 0.9800
C12 H12B 0.9800
C12 H12C 0.9800
C13 H13A 0.9800
C13 H13B 0.9800
C13 H13C 0.9800
C14 C15 1.512(4)
C14 H14A 0.9900
C14 H14B 0.9900
C15 C16 1.381(4)
C15 C20 1.391(4)
C16 C17 1.380(4)
C16 H16 0.9500
C17 C18 1.387(4)
C17 H17 0.9500
C18 C19 1.380(4)
C18 C21 1.490(4)
C19 C20 1.393(5)
C19 H19 0.9500
C20 H20 0.9500

loop_
_geom_torsion_atom_site_label_1
_geom_torsion_atom_site_label_2
_geom_torsion_atom_site_label_3
_geom_torsion_atom_site_label_4
_geom_torsion
C12 C1 C2 C3 -36.7(4)
C11 C1 C2 C3 -166.3(2)
C9 C1 C2 C3 82.7(3)
C12 C1 C2 C10 -146.1(3)
C11 C1 C2 C10 84.3(2)
C9 C1 C2 C10 -26.7(2)
C10 C2 C3 C13 172.3(2)
C1 C2 C3 C13 76.9(3)
C10 C2 C3 C4 -67.5(3)
C1 C2 C3 C4 -163.0(2)
C10 C2 C3 C7 47.5(3)
C1 C2 C3 C7 -47.9(3)
C2 C3 C4 C5 143.1(2)
C13 C3 C4 C5 -94.1(3)
C7 C3 C4 C5 24.8(3)
C3 C4 C5 C6 -41.3(3)
C4 C5 C6 C14 164.9(2)
C4 C5 C6 C7 41.0(3)
C14 C6 C7 C8 83.3(3)
C5 C6 C7 C8 -151.6(2)
C14 C6 C7 C3 -150.5(2)
C5 C6 C7 C3 -25.4(3)
C2 C3 C7 C8 5.0(3)
C13 C3 C7 C8 -119.8(3)
C4 C3 C7 C8 124.3(2)
C2 C3 C7 C6 -118.8(2)
C13 C3 C7 C6 116.4(2)
C4 C3 C7 C6 0.6(3)
C6 C7 C8 O1 -69.0(3)
C3 C7 C8 O1 169.8(2)
C6 C7 C8 C9 111.8(3)
C3 C7 C8 C9 -9.3(3)
O1 C8 C9 C10 142.3(3)
C7 C8 C9 C10 -38.6(3)
O1 C8 C9 C1 -124.4(3)
C7 C8 C9 C1 54.7(3)
C12 C1 C9 C8 43.6(3)
C11 C1 C9 C8 168.8(3)
C2 C1 C9 C8 -81.5(3)
C12 C1 C9 C10 151.9(3)
C11 C1 C9 C10 -82.9(3)
C2 C1 C9 C10 26.8(2)
C8 C9 C10 C2 80.9(2)
C1 C9 C10 C2 -27.2(2)
C3 C2 C10 C9 -88.3(3)
C1 C2 C10 C9 27.0(2)
C5 C6 C14 C15 65.7(3)
C7 C6 C14 C15 -176.0(2)
C6 C14 C15 C16 -103.1(3)
C6 C14 C15 C20 78.6(4)
C20 C15 C16 C17 2.2(4)
C14 C15 C16 C17 -176.1(3)
C15 C16 C17 C18 0.2(4)
C16 C17 C18 C19 -2.3(4)
C16 C17 C18 C21 176.1(3)
C17 C18 C19 C20 2.0(5)
C21 C18 C19 C20 -176.4(3)
C16 C15 C20 C19 -2.6(5)
C14 C15 C20 C19 175.8(3)
C18 C19 C20 C15 0.5(5)
C19 C18 C21 F2 10.8(5)
C17 C18 C21 F2 -167.6(3)
C19 C18 C21 F3 134.0(3)
C17 C18 C21 F3 -44.3(4)
C19 C18 C21 F1 -110.6(4)
C17 C18 C21 F1 71.0(4)
